data_4509829
loop_
_publ_author_name
'Kohmoto, Shigeo'
'Kuroda, Yu'
'Kishikawa, Keiki'
'Masu, Hyuma'
'Azumaya, Isao'

_publ_section_title
;
 Generation of Square-Shaped Cyclic Dimers vs Zigzag Hydrogen-Bonding
 Networks and Pseudoconformational Polymorphism of Tethered Benzoic Acids
;
_journal_issue 12
_journal_name_full 'Crystal Growth &amp; Design'
_journal_page_first 5017
_journal_paper_doi 10.1021/cg901244v
_journal_volume 9
_journal_year 2009
_chemical_formula_sum 'C24.5 H26.5 N O8'
_chemical_formula_weight 462.97
_chemical_name_systematic
; 
 ? 
;
_space_group_IT_number 2
_symmetry_cell_setting triclinic
_symmetry_space_group_name_Hall '-P 1'
_symmetry_space_group_name_H-M 'P -1'
_atom_sites_solution_hydrogens geom
_atom_sites_solution_primary direct
_atom_sites_solution_secondary difmap
_audit_creation_method SHELXL-97
_cell_angle_alpha 79.8550(10)
_cell_angle_beta 89.4990(10)
_cell_angle_gamma 89.383(2)
_cell_formula_units_Z 2
_cell_length_a 5.2438(6)
_cell_length_b 12.4009(14)
_cell_length_c 17.4032(19)
_cell_measurement_reflns_used 1424
_cell_measurement_temperature 200
_cell_measurement_theta_max 26.79
_cell_measurement_theta_min 2.38
_cell_volume 1113.9(2)
_computing_cell_refinement 'APEX2 (Bruker AXS, 2006)'
_computing_data_collection 'APEX2 (Bruker AXS, 2006)'
_computing_data_reduction 'SAINT (Bruker AXS, 2004)'
_computing_molecular_graphics 'XSHEL (Bruker AXS,2002)'
_computing_publication_material 'XCIF (Bruker AXS, 2001)'
_computing_structure_refinement 'SHELXL-97 (Sheldrick, 1997)'
_computing_structure_solution 'SHELXS-97 (Sheldrick, 1997)'
_diffrn_ambient_temperature 200
_diffrn_detector_area_resol_mean 8.333
_diffrn_measured_fraction_theta_full 0.965
_diffrn_measured_fraction_theta_max 0.872
_diffrn_measurement_device_type 'Bruker APEXII CCD area detector'
_diffrn_measurement_method 'phi and omega scans'
_diffrn_radiation_monochromator graphite
_diffrn_radiation_source 'sealed tube'
_diffrn_radiation_type MoK\a
_diffrn_radiation_wavelength 0.71073
_diffrn_reflns_av_R_equivalents 0.0139
_diffrn_reflns_av_sigmaI/netI 0.0336
_diffrn_reflns_limit_h_max 6
_diffrn_reflns_limit_h_min -6
_diffrn_reflns_limit_k_max 15
_diffrn_reflns_limit_k_min -12
_diffrn_reflns_limit_l_max 21
_diffrn_reflns_limit_l_min -19
_diffrn_reflns_number 5538
_diffrn_reflns_theta_full 25.00
_diffrn_reflns_theta_max 27.03
_diffrn_reflns_theta_min 1.67
_exptl_absorpt_coefficient_mu 0.104
_exptl_absorpt_correction_T_max 0.9948
_exptl_absorpt_correction_T_min 0.9548
_exptl_absorpt_correction_type empirical
_exptl_absorpt_process_details
;
SADABS Sheldrick 1996
;
_exptl_crystal_colour colourless
_exptl_crystal_density_diffrn 1.380
_exptl_crystal_density_method 'not measured'
_exptl_crystal_description plate
_exptl_crystal_F_000 489
_exptl_crystal_size_max 0.45
_exptl_crystal_size_mid 0.10
_exptl_crystal_size_min 0.05
_refine_diff_density_max 0.348
_refine_diff_density_min -0.197
_refine_diff_density_rms 0.041
_refine_ls_extinction_method none
_refine_ls_goodness_of_fit_ref 1.026
_refine_ls_hydrogen_treatment constr
_refine_ls_matrix_type full
_refine_ls_number_parameters 320
_refine_ls_number_reflns 4252
_refine_ls_number_restraints 6
_refine_ls_restrained_S_all 1.037
_refine_ls_R_factor_all 0.0740
_refine_ls_R_factor_gt 0.0455
_refine_ls_shift/su_max 0.000
_refine_ls_shift/su_mean 0.000
_refine_ls_structure_factor_coef Fsqd
_refine_ls_weighting_details 'calc w=1/[\s^2^(Fo^2^)+(0.0610P)^2^+0.1946P] where P=(Fo^2^+2Fc^2^)/3'
_refine_ls_weighting_scheme calc
_refine_ls_wR_factor_gt 0.1133
_refine_ls_wR_factor_ref 0.1289
_reflns_number_gt 2911
_reflns_number_total 4252
_reflns_threshold_expression >2sigma(I)
_cod_data_source_file cg901244vsup1.cif
_cod_data_source_block 1-C7H5N(a0907131mas)
_cod_depositor_comments
;
The following automatic conversions were performed:

'_symmetry_cell_setting' value 'Triclinic' changed to 'triclinic'
according to /home/saulius/struct/CIF-dictionaries/cif_core.dic
dictionary named 'cif_core.dic' version 2.4.2 from 2011-04-26.

Automatic conversion script
Id: cif_fix_values 1891 2012-01-12 08:04:46Z andrius 
;
_cod_original_sg_symbol_H-M 'P-1   '
_cod_original_formula_sum 'C24.50 H26.50 N O8'
_cod_database_code 4509829

loop_
_symmetry_equiv_pos_as_xyz
'x, y, z'
'-x, -y, -z'

loop_
_atom_site_label
_atom_site_type_symbol
_atom_site_fract_x
_atom_site_fract_y
_atom_site_fract_z
_atom_site_U_iso_or_equiv
_atom_site_adp_type
_atom_site_occupancy
_atom_site_symmetry_multiplicity
_atom_site_calc_flag
_atom_site_refinement_flags
O2 O 1.0275(3) 0.02110(11) 0.25467(8) 0.0395(4) Uani 1 1 d .
H2 H 1.1434 -0.0258 0.2532 0.059 Uiso 1 1 calc R
O5 O 1.5950(2) 0.12137(10) 0.73816(7) 0.0351(3) Uani 1 1 d .
O6 O 1.7052(3) 0.17906(11) 0.84779(7) 0.0375(3) Uani 1 1 d .
H6 H 1.8220 0.1324 0.8471 0.056 Uiso 1 1 calc R
O1 O 0.9206(3) -0.03086(10) 0.14305(7) 0.0361(3) Uani 1 1 d .
O4 O 0.4626(3) 0.34536(10) 0.27493(7) 0.0362(3) Uani 1 1 d .
O3 O 0.1687(3) 0.22884(11) 0.05232(8) 0.0406(4) Uani 1 1 d .
O8 O 0.8519(3) 0.36892(11) 0.63598(7) 0.0376(3) Uani 1 1 d .
O7 O 1.1013(3) 0.50055(11) 0.85810(8) 0.0447(4) Uani 1 1 d .
C5 C 0.3247(4) 0.28077(14) 0.16481(10) 0.0300(4) Uani 1 1 d .
H5 H 0.1956 0.3359 0.1593 0.036 Uiso 1 1 calc R
C13 C 0.9853(4) 0.42901(15) 0.74885(11) 0.0316(4) Uani 1 1 d .
H13 H 0.8532 0.4828 0.7407 0.038 Uiso 1 1 calc R
C14 C 1.0161(3) 0.35578(15) 0.69762(10) 0.0297(4) Uani 1 1 d .
C2 C 0.6930(3) 0.11820(14) 0.18228(10) 0.0267(4) Uani 1 1 d .
C17 C 0.6382(4) 0.33845(15) 0.33833(11) 0.0310(4) Uani 1 1 d .
H17A H 0.8136 0.3525 0.3178 0.037 Uiso 1 1 calc R
H17B H 0.6344 0.2641 0.3704 0.037 Uiso 1 1 calc R
C6 C 0.4940(3) 0.27123(14) 0.22606(10) 0.0281(4) Uani 1 1 d .
C10 C 1.3647(3) 0.27080(14) 0.77412(10) 0.0271(4) Uani 1 1 d .
C15 C 1.2054(3) 0.27535(14) 0.71040(10) 0.0290(4) Uani 1 1 d .
H15 H 1.2253 0.2242 0.6760 0.035 Uiso 1 1 calc R
C12 C 1.1473(4) 0.42367(15) 0.81181(11) 0.0315(4) Uani 1 1 d .
C9 C 1.5664(3) 0.18448(14) 0.78593(10) 0.0272(4) Uani 1 1 d .
C3 C 0.5264(4) 0.12727(14) 0.11975(10) 0.0295(4) Uani 1 1 d .
H3 H 0.5379 0.0781 0.0837 0.035 Uiso 1 1 calc R
C1 C 0.8904(4) 0.03015(14) 0.19212(10) 0.0280(4) Uani 1 1 d .
C11 C 1.3413(4) 0.34498(14) 0.82512(11) 0.0296(4) Uani 1 1 d .
H11 H 1.4543 0.3421 0.8678 0.036 Uiso 1 1 calc R
C4 C 0.3426(4) 0.20998(15) 0.11131(10) 0.0293(4) Uani 1 1 d .
C7 C 0.6820(3) 0.18923(14) 0.23545(10) 0.0289(4) Uani 1 1 d .
H7 H 0.7994 0.1824 0.2773 0.035 Uiso 1 1 calc R
C19 C 0.7349(3) 0.41347(15) 0.45906(10) 0.0303(4) Uani 1 1 d .
H19A H 0.9146 0.4070 0.4425 0.036 Uiso 1 1 calc R
H19B H 0.7178 0.4816 0.4811 0.036 Uiso 1 1 calc R
C21 C 0.8663(4) 0.28917(16) 0.58556(11) 0.0345(5) Uani 1 1 d .
H21A H 0.8342 0.2153 0.6160 0.041 Uiso 1 1 calc R
H21B H 1.0391 0.2892 0.5622 0.041 Uiso 1 1 calc R
C16 C 1.2667(4) 0.50105(18) 0.92278(12) 0.0458(6) Uani 1 1 d .
H16A H 1.2463 0.4328 0.9603 0.069 Uiso 1 1 calc R
H16B H 1.2235 0.5635 0.9481 0.069 Uiso 1 1 calc R
H16C H 1.4439 0.5072 0.9043 0.069 Uiso 1 1 calc R
C18 C 0.5633(4) 0.42231(15) 0.38757(10) 0.0304(4) Uani 1 1 d .
H18A H 0.3836 0.4110 0.4048 0.037 Uiso 1 1 calc R
H18B H 0.5769 0.4967 0.3559 0.037 Uiso 1 1 calc R
C20 C 0.6715(4) 0.31611(16) 0.52229(11) 0.0357(5) Uani 1 1 d .
H20A H 0.5063 0.3309 0.5465 0.043 Uiso 1 1 calc R
H20B H 0.6494 0.2510 0.4974 0.043 Uiso 1 1 calc R
C8 C 0.1715(4) 0.15732(17) -0.00363(11) 0.0435(5) Uani 1 1 d .
H8A H 0.3386 0.1603 -0.0295 0.065 Uiso 1 1 calc R
H8B H 0.0389 0.1804 -0.0426 0.065 Uiso 1 1 calc R
H8C H 0.1387 0.0822 0.0228 0.065 Uiso 1 1 calc R
C22 C 0.2093(7) 0.1093(3) 0.4565(2) 0.0815(10) Uani 1 1 d D
C23 C 0.4289(8) 0.0379(3) 0.4805(3) 0.0424(10) Uani 0.50 1 d PD
C24 C 0.5655(5) -0.0058(2) 0.43327(15) 0.0589(7) Uani 1 1 d D
C25 C 0.3469(12) 0.0613(5) 0.4113(3) 0.0755(19) Uani 0.50 1 d PD
H25 H 0.2985 0.0714 0.3580 0.091 Uiso 0.50 1 calc PR
C26 C 0.2223(11) 0.0723(4) 0.5430(4) 0.0716(16) Uani 0.50 1 d PD
H26 H 0.0985 0.0919 0.5784 0.086 Uiso 0.50 1 calc PR
N1 N 0.0769(10) 0.1755(5) 0.4260(4) 0.0981(19) Uani 0.50 1 d PD

loop_
_atom_site_aniso_label
_atom_site_aniso_U_11
_atom_site_aniso_U_22
_atom_site_aniso_U_33
_atom_site_aniso_U_23
_atom_site_aniso_U_13
_atom_site_aniso_U_12
O2 0.0430(9) 0.0406(8) 0.0377(8) -0.0157(6) -0.0104(7) 0.0192(6)
O5 0.0400(8) 0.0336(7) 0.0335(7) -0.0112(6) -0.0054(6) 0.0126(6)
O6 0.0387(8) 0.0398(8) 0.0359(8) -0.0122(6) -0.0116(6) 0.0166(6)
O1 0.0452(9) 0.0327(7) 0.0330(7) -0.0136(6) -0.0026(6) 0.0108(6)
O4 0.0416(8) 0.0364(8) 0.0352(8) -0.0189(6) -0.0138(6) 0.0166(6)
O3 0.0467(9) 0.0436(8) 0.0347(8) -0.0151(6) -0.0177(6) 0.0122(7)
O8 0.0371(8) 0.0434(8) 0.0341(8) -0.0118(6) -0.0104(6) 0.0134(6)
O7 0.0549(10) 0.0404(8) 0.0438(8) -0.0217(7) -0.0129(7) 0.0192(7)
C5 0.0333(11) 0.0260(10) 0.0310(10) -0.0058(8) -0.0034(8) 0.0065(8)
C13 0.0306(11) 0.0285(10) 0.0354(11) -0.0049(8) -0.0024(8) 0.0078(8)
C14 0.0270(10) 0.0334(10) 0.0279(10) -0.0039(8) -0.0022(8) 0.0035(8)
C2 0.0292(10) 0.0246(9) 0.0265(9) -0.0055(7) 0.0011(8) 0.0042(7)
C17 0.0337(11) 0.0312(10) 0.0299(10) -0.0107(8) -0.0069(8) 0.0083(8)
C6 0.0327(11) 0.0259(9) 0.0269(10) -0.0085(8) -0.0016(8) 0.0064(8)
C10 0.0286(10) 0.0243(9) 0.0273(10) -0.0016(7) 0.0011(8) 0.0016(7)
C15 0.0313(11) 0.0277(10) 0.0280(10) -0.0050(8) 0.0004(8) 0.0034(8)
C12 0.0367(11) 0.0271(10) 0.0320(10) -0.0087(8) -0.0004(8) 0.0041(8)
C9 0.0285(10) 0.0272(10) 0.0259(10) -0.0048(8) 0.0004(8) 0.0022(8)
C3 0.0360(11) 0.0261(10) 0.0278(10) -0.0093(8) 0.0004(8) 0.0020(8)
C1 0.0330(11) 0.0249(9) 0.0265(10) -0.0055(8) -0.0010(8) 0.0022(8)
C11 0.0306(10) 0.0286(10) 0.0295(10) -0.0049(8) -0.0032(8) 0.0031(8)
C4 0.0334(11) 0.0293(10) 0.0252(10) -0.0045(8) -0.0034(8) -0.0004(8)
C7 0.0306(10) 0.0300(10) 0.0272(10) -0.0079(8) -0.0044(8) 0.0047(8)
C19 0.0284(10) 0.0342(10) 0.0311(10) -0.0135(8) -0.0037(8) 0.0036(8)
C21 0.0349(11) 0.0384(11) 0.0310(10) -0.0088(9) -0.0043(8) 0.0039(9)
C16 0.0616(15) 0.0397(12) 0.0405(12) -0.0189(10) -0.0117(11) 0.0090(10)
C18 0.0341(11) 0.0295(10) 0.0297(10) -0.0110(8) -0.0037(8) 0.0065(8)
C20 0.0320(11) 0.0461(12) 0.0297(10) -0.0087(9) -0.0048(8) -0.0002(9)
C8 0.0566(14) 0.0474(13) 0.0294(11) -0.0146(10) -0.0103(10) 0.0003(11)
C22 0.080(2) 0.062(2) 0.104(3) -0.0171(19) -0.033(2) 0.0110(17)
C23 0.037(3) 0.038(2) 0.055(3) -0.015(2) -0.006(2) -0.0035(18)
C24 0.0715(18) 0.0478(14) 0.0614(16) -0.0199(13) -0.0117(14) -0.0028(13)
C25 0.100(5) 0.066(4) 0.055(3) 0.009(3) -0.037(3) -0.034(4)
C26 0.069(4) 0.044(3) 0.103(5) -0.019(3) 0.025(3) 0.011(3)
N1 0.067(3) 0.098(4) 0.132(5) -0.028(4) -0.036(3) 0.045(3)

loop_
_atom_type_symbol
_atom_type_description
_atom_type_scat_dispersion_real
_atom_type_scat_dispersion_imag
_atom_type_scat_source
C C 0.0033 0.0016 'International Tables Vol C Tables 4.2.6.8 and 6.1.1.4'
H H 0.0000 0.0000 'International Tables Vol C Tables 4.2.6.8 and 6.1.1.4'
O O 0.0106 0.0060 'International Tables Vol C Tables 4.2.6.8 and 6.1.1.4'
N N 0.0061 0.0033 'International Tables Vol C Tables 4.2.6.8 and 6.1.1.4'

loop_
_geom_angle_atom_site_label_1
_geom_angle_atom_site_label_2
_geom_angle_atom_site_label_3
_geom_angle
_geom_angle_site_symmetry_1
_geom_angle_site_symmetry_3
C1 O2 H2 109.5 . .
C9 O6 H6 109.5 . .
C6 O4 C17 116.97(13) . .
C4 O3 C8 118.00(15) . .
C14 O8 C21 117.04(14) . .
C12 O7 C16 117.58(15) . .
C6 C5 C4 120.20(17) . .
C6 C5 H5 119.9 . .
C4 C5 H5 119.9 . .
C12 C13 C14 119.92(17) . .
C12 C13 H13 120.0 . .
C14 C13 H13 120.0 . .
O8 C14 C13 115.91(16) . .
O8 C14 C15 123.91(16) . .
C13 C14 C15 120.18(17) . .
C7 C2 C3 122.06(16) . .
C7 C2 C1 118.95(16) . .
C3 C2 C1 118.99(16) . .
O4 C17 C18 108.84(14) . .
O4 C17 H17A 109.9 . .
C18 C17 H17A 109.9 . .
O4 C17 H17B 109.9 . .
C18 C17 H17B 109.9 . .
H17A C17 H17B 108.3 . .
O4 C6 C5 115.77(15) . .
O4 C6 C7 123.92(16) . .
C5 C6 C7 120.31(16) . .
C15 C10 C11 121.75(17) . .
C15 C10 C9 117.82(16) . .
C11 C10 C9 120.42(16) . .
C10 C15 C14 119.05(17) . .
C10 C15 H15 120.5 . .
C14 C15 H15 120.5 . .
O7 C12 C13 115.01(16) . .
O7 C12 C11 124.01(17) . .
C13 C12 C11 120.98(17) . .
O5 C9 O6 123.12(16) . .
O5 C9 C10 120.38(16) . .
O6 C9 C10 116.49(15) . .
C4 C3 C2 118.35(16) . .
C4 C3 H3 120.8 . .
C2 C3 H3 120.8 . .
O1 C1 O2 122.54(16) . .
O1 C1 C2 121.56(16) . .
O2 C1 C2 115.89(15) . .
C10 C11 C12 118.09(17) . .
C10 C11 H11 121.0 . .
C12 C11 H11 121.0 . .
O3 C4 C5 114.95(16) . .
O3 C4 C3 124.48(16) . .
C5 C4 C3 120.56(17) . .
C2 C7 C6 118.49(17) . .
C2 C7 H7 120.8 . .
C6 C7 H7 120.8 . .
C20 C19 C18 113.05(15) . .
C20 C19 H19A 109.0 . .
C18 C19 H19A 109.0 . .
C20 C19 H19B 109.0 . .
C18 C19 H19B 109.0 . .
H19A C19 H19B 107.8 . .
O8 C21 C20 109.46(15) . .
O8 C21 H21A 109.8 . .
C20 C21 H21A 109.8 . .
O8 C21 H21B 109.8 . .
C20 C21 H21B 109.8 . .
H21A C21 H21B 108.2 . .
O7 C16 H16A 109.5 . .
O7 C16 H16B 109.5 . .
H16A C16 H16B 109.5 . .
O7 C16 H16C 109.5 . .
H16A C16 H16C 109.5 . .
H16B C16 H16C 109.5 . .
C17 C18 C19 110.94(15) . .
C17 C18 H18A 109.5 . .
C19 C18 H18A 109.5 . .
C17 C18 H18B 109.5 . .
C19 C18 H18B 109.5 . .
H18A C18 H18B 108.0 . .
C21 C20 C19 115.20(16) . .
C21 C20 H20A 108.5 . .
C19 C20 H20A 108.5 . .
C21 C20 H20B 108.5 . .
C19 C20 H20B 108.5 . .
H20A C20 H20B 107.5 . .
O3 C8 H8A 109.5 . .
O3 C8 H8B 109.5 . .
H8A C8 H8B 109.5 . .
O3 C8 H8C 109.5 . .
H8A C8 H8C 109.5 . .
H8B C8 H8C 109.5 . .
N1 C22 C25 115.3(5) . .
N1 C22 C23 164.7(5) . .
C25 C22 C23 54.5(3) . .
N1 C22 C26 124.9(5) . .
C25 C22 C26 119.7(4) . .
C23 C22 C26 67.0(3) . .
C24 C23 C23 70.6(4) . 2_656
C24 C23 C22 123.5(4) . .
C23 C23 C22 161.3(6) 2_656 .
C24 C23 C24 124.8(3) . 2_656
C23 C23 C24 54.1(3) 2_656 2_656
C22 C23 C24 110.5(4) . 2_656
C23 C24 C26 122.8(4) . 2_656
C23 C24 C25 55.7(3) . .
C26 C24 C25 178.4(4) 2_656 .
C23 C24 C23 55.2(3) . 2_656
C26 C24 C23 69.0(3) 2_656 2_656
C25 C24 C23 109.4(4) . 2_656
C22 C25 C24 126.2(4) . .
C22 C25 H25 116.9 . .
C24 C25 H25 116.9 . .
C24 C26 C22 113.4(4) 2_656 .
C24 C26 H26 123.3 2_656 .
C22 C26 H26 123.3 . .

loop_
_geom_bond_atom_site_label_1
_geom_bond_atom_site_label_2
_geom_bond_distance
_geom_bond_site_symmetry_2
O2 C1 1.297(2) .
O2 H2 0.8400 .
O5 C9 1.245(2) .
O6 C9 1.296(2) .
O6 H6 0.8400 .
O1 C1 1.245(2) .
O4 C6 1.366(2) .
O4 C17 1.434(2) .
O3 C4 1.366(2) .
O3 C8 1.428(2) .
O8 C14 1.368(2) .
O8 C21 1.434(2) .
O7 C12 1.371(2) .
O7 C16 1.428(2) .
C5 C6 1.381(2) .
C5 C4 1.390(2) .
C5 H5 0.9500 .
C13 C12 1.384(3) .
C13 C14 1.387(3) .
C13 H13 0.9500 .
C14 C15 1.390(3) .
C2 C7 1.386(2) .
C2 C3 1.390(2) .
C2 C1 1.485(2) .
C17 C18 1.506(2) .
C17 H17A 0.9900 .
C17 H17B 0.9900 .
C6 C7 1.398(2) .
C10 C15 1.387(2) .
C10 C11 1.390(2) .
C10 C9 1.486(2) .
C15 H15 0.9500 .
C12 C11 1.394(3) .
C3 C4 1.390(3) .
C3 H3 0.9500 .
C11 H11 0.9500 .
C7 H7 0.9500 .
C19 C20 1.521(3) .
C19 C18 1.529(2) .
C19 H19A 0.9900 .
C19 H19B 0.9900 .
C21 C20 1.500(2) .
C21 H21A 0.9900 .
C21 H21B 0.9900 .
C16 H16A 0.9800 .
C16 H16B 0.9800 .
C16 H16C 0.9800 .
C18 H18A 0.9900 .
C18 H18B 0.9900 .
C20 H20A 0.9900 .
C20 H20B 0.9900 .
C8 H8A 0.9800 .
C8 H8B 0.9800 .
C8 H8C 0.9800 .
C22 N1 1.131(5) .
C22 C25 1.281(7) .
C22 C23 1.463(5) .
C22 C26 1.497(6) .
C23 C24 1.274(5) .
C23 C23 1.291(8) 2_656
C23 C24 1.483(5) 2_656
C24 C26 1.398(6) 2_656
C24 C25 1.424(7) .
C24 C23 1.483(5) 2_656
C25 H25 0.9500 .
C26 C24 1.398(6) 2_656
C26 H26 0.9500 .
